data_4506479
loop_
_publ_author_name
'Gogoi, Abhijit'
'Das, Gopal'

_publ_section_title
;
 Charge-Assisted Complexation of Anions of Different Dimensionality by
 Benzimidazole-Based Receptors Bearing -OH Functionality
;
_journal_issue 8
_journal_name_full 'Crystal Growth &amp; Design'
_journal_page_first 4012
_journal_paper_doi 10.1021/cg300496t
_journal_volume 12
_journal_year 2012
_chemical_formula_moiety 'C18 H16 N3 O, C7 H3 N2 O6 '
_chemical_formula_sum 'C25 H19 N5 O7'
_chemical_formula_weight 501.45
_chemical_name_systematic
; 
 ? 
;
_space_group_IT_number 2
_symmetry_cell_setting triclinic
_symmetry_space_group_name_Hall '-P 1'
_symmetry_space_group_name_H-M 'P -1'
_atom_sites_solution_hydrogens geom
_atom_sites_solution_primary direct
_atom_sites_solution_secondary difmap
_audit_creation_method SHELXL-97
_cell_angle_alpha 83.284(5)
_cell_angle_beta 86.424(6)
_cell_angle_gamma 84.813(6)
_cell_formula_units_Z 4
_cell_length_a 7.5534(7)
_cell_length_b 12.6592(11)
_cell_length_c 24.360(2)
_cell_measurement_reflns_used 5007
_cell_measurement_temperature 298(2)
_cell_measurement_theta_max 28.580
_cell_measurement_theta_min 2.47
_cell_volume 2300.7(3)
_computing_cell_refinement 'Bruker SMART'
_computing_data_collection 'Bruker SMART'
_computing_data_reduction 'Bruker SAINT'
_computing_molecular_graphics 'Bruker SHELXTL'
_computing_publication_material 'Bruker SHELXTL'
_computing_structure_refinement 'SHELXL-97 (Sheldrick, 1997)'
_computing_structure_solution 'SHELXS-97 (Sheldrick, 1990)'
_diffrn_ambient_temperature 298(2)
_diffrn_measured_fraction_theta_full 0.994
_diffrn_measured_fraction_theta_max 0.994
_diffrn_measurement_device_type 'CCD area detector'
_diffrn_measurement_method 'phi and omega scans'
_diffrn_radiation_monochromator graphite
_diffrn_radiation_source 'fine-focus sealed tube'
_diffrn_radiation_type MoK\a
_diffrn_radiation_wavelength 0.71073
_diffrn_reflns_av_R_equivalents 0.0631
_diffrn_reflns_av_sigmaI/netI 0.0954
_diffrn_reflns_limit_h_max 10
_diffrn_reflns_limit_h_min -9
_diffrn_reflns_limit_k_max 16
_diffrn_reflns_limit_k_min -14
_diffrn_reflns_limit_l_max 28
_diffrn_reflns_limit_l_min -32
_diffrn_reflns_number 32358
_diffrn_reflns_theta_full 28.02
_diffrn_reflns_theta_max 28.58
_diffrn_reflns_theta_min 0.84
_exptl_absorpt_coefficient_mu 0.109
_exptl_absorpt_correction_T_max 0.970
_exptl_absorpt_correction_T_min 0.954
_exptl_absorpt_correction_type multi-scan
_exptl_absorpt_process_details SADABS
_exptl_crystal_colour colourless
_exptl_crystal_density_diffrn 1.448
_exptl_crystal_density_method 'not measured'
_exptl_crystal_description Block
_exptl_crystal_F_000 1040
_exptl_crystal_size_max 0.46
_exptl_crystal_size_mid 0.36
_exptl_crystal_size_min 0.28
_refine_diff_density_max 0.188
_refine_diff_density_min -0.282
_refine_diff_density_rms 0.068
_refine_ls_extinction_method none
_refine_ls_goodness_of_fit_ref 0.960
_refine_ls_hydrogen_treatment mixed
_refine_ls_matrix_type full
_refine_ls_number_parameters 733
_refine_ls_number_reflns 9442
_refine_ls_number_restraints 2
_refine_ls_restrained_S_all 0.960
_refine_ls_R_factor_all 0.1619
_refine_ls_R_factor_gt 0.0550
_refine_ls_shift/su_max 0.000
_refine_ls_shift/su_mean 0.000
_refine_ls_structure_factor_coef Fsqd
_refine_ls_weighting_details 'calc w=1/[\s^2^(Fo^2^)+(0.0729P)^2^+0.0000P] where P=(Fo^2^+2Fc^2^)/3'
_refine_ls_weighting_scheme calc
_refine_ls_wR_factor_gt 0.1188
_refine_ls_wR_factor_ref 0.1662
_reflns_number_gt 9031
_reflns_number_total 11692
_reflns_threshold_expression >2sigma(I)
_cod_data_source_file cg300496t_si_002.cif
_cod_data_source_block nap-DNB
_cod_depositor_comments
;
The following automatic conversions were performed:

'_symmetry_cell_setting' value 'Triclinic' changed to 'triclinic'
according to /home/saulius/struct/CIF-dictionaries/cif_core.dic
dictionary named 'cif_core.dic' version 2.4.2 from 2011-04-26.

Automatic conversion script
Id: cif_fix_values 1891 2012-01-12 08:04:46Z andrius 
;
_cod_original_formula_sum 'C25 H19 N5 O7 '
_cod_database_code 4506479

loop_
_symmetry_equiv_pos_as_xyz
'x, y, z'
'-x, -y, -z'

loop_
_atom_site_label
_atom_site_type_symbol
_atom_site_fract_x
_atom_site_fract_y
_atom_site_fract_z
_atom_site_U_iso_or_equiv
_atom_site_adp_type
_atom_site_occupancy
_atom_site_symmetry_multiplicity
_atom_site_calc_flag
_atom_site_refinement_flags
C18 C 0.5529(3) 1.0656(2) 0.31178(12) 0.0443(7) Uani 1 1 d .
C13 C 0.6547(4) 0.9704(2) 0.32392(12) 0.0444(7) Uani 1 1 d .
C1 C 0.4199(4) 1.0231(2) 0.11404(11) 0.0477(7) Uani 1 1 d .
C12 C 0.6345(4) 0.9971(2) 0.23250(13) 0.0455(7) Uani 1 1 d .
C15 C 0.6309(4) 0.9935(3) 0.41863(14) 0.0602(9) Uani 1 1 d .
C14 C 0.6957(4) 0.9308(3) 0.37763(12) 0.0536(8) Uani 1 1 d .
C10 C 0.4216(4) 0.9434(2) 0.07658(11) 0.0527(8) Uani 1 1 d .
C2 C 0.2597(4) 1.0680(2) 0.13327(12) 0.0556(8) Uani 1 1 d .
C17 C 0.4843(4) 1.1276(3) 0.35282(13) 0.0539(8) Uani 1 1 d .
C11 C 0.5892(4) 1.0555(3) 0.13375(13) 0.0516(8) Uani 1 1 d .
C16 C 0.5272(4) 1.0888(3) 0.40637(13) 0.0645(9) Uani 1 1 d .
H16 H 0.4849 1.1280 0.4352 0.077 Uiso 1 1 calc R
C5 C 0.2597(5) 0.9161(3) 0.05939(13) 0.0669(9) Uani 1 1 d .
C9 C 0.5820(5) 0.8898(2) 0.05635(13) 0.0658(9) Uani 1 1 d .
H9 H 0.6908 0.9055 0.0679 0.079 Uiso 1 1 calc R
C7 C 0.4182(8) 0.7900(3) 0.00307(15) 0.0906(12) Uani 1 1 d .
H7 H 0.4175 0.7395 -0.0217 0.109 Uiso 1 1 calc R
C6 C 0.2617(6) 0.8374(3) 0.02182(16) 0.0908(12) Uani 1 1 d .
H6 H 0.1550 0.8187 0.0102 0.109 Uiso 1 1 calc R
C8 C 0.5778(6) 0.8152(3) 0.01989(14) 0.0800(11) Uani 1 1 d .
H8 H 0.6836 0.7816 0.0065 0.096 Uiso 1 1 calc R
C3 C 0.0994(5) 1.0413(3) 0.11582(15) 0.0807(10) Uani 1 1 d .
H3 H -0.0076 1.0744 0.1287 0.097 Uiso 1 1 calc R
C4 C 0.0992(5) 0.9670(3) 0.08011(16) 0.0921(12) Uani 1 1 d .
H4 H -0.0087 0.9492 0.0690 0.111 Uiso 1 1 calc R
O1 O 0.2601(3) 1.14297(16) 0.17030(9) 0.0690(6) Uani 1 1 d .
H1O H 0.1637 1.1469 0.1877 0.103 Uiso 1 1 calc R
C19 C 0.1111(4) 1.0020(2) 0.31072(13) 0.0488(7) Uani 1 1 d .
C23 C 0.2425(4) 0.8809(2) 0.38273(12) 0.0542(8) Uani 1 1 d .
C21 C 0.2722(4) 0.8386(2) 0.29114(12) 0.0482(7) Uani 1 1 d .
C24 C 0.1443(4) 0.9751(2) 0.36624(13) 0.0561(8) Uani 1 1 d .
H24 H 0.1004 1.0205 0.3922 0.067 Uiso 1 1 calc R
C22 C 0.3099(4) 0.8110(2) 0.34602(13) 0.0552(8) Uani 1 1 d .
H22 H 0.3775 0.7482 0.3575 0.066 Uiso 1 1 calc R
C20 C 0.1743(3) 0.9322(2) 0.27275(12) 0.0494(7) Uani 1 1 d .
H20 H 0.1511 0.9481 0.2355 0.059 Uiso 1 1 calc R
C25 C 0.0053(4) 1.1064(2) 0.29327(16) 0.0579(8) Uani 1 1 d .
O7 O -0.0222(3) 1.13181(15) 0.24259(9) 0.0627(6) Uani 1 1 d .
O6 O -0.0481(3) 1.16083(17) 0.33130(9) 0.0818(7) Uani 1 1 d .
O4 O 0.3658(3) 0.7692(2) 0.45546(9) 0.0886(8) Uani 1 1 d .
O2 O 0.3236(3) 0.79328(17) 0.20210(11) 0.0871(8) Uani 1 1 d .
C37 C 0.7138(4) 0.3789(2) 0.27621(13) 0.0451(7) Uani 1 1 d .
C26 C 0.8323(4) 0.4582(2) 0.39231(11) 0.0458(7) Uani 1 1 d .
C38 C 0.7259(4) 0.3836(2) 0.18451(13) 0.0498(7) Uani 1 1 d .
C27 C 0.8475(4) 0.5624(2) 0.37303(11) 0.0530(8) Uani 1 1 d .
C35 C 0.9656(4) 0.4016(2) 0.42617(11) 0.0497(7) Uani 1 1 d .
C36 C 0.6790(5) 0.4039(3) 0.37540(13) 0.0538(8) Uani 1 1 d .
C34 C 0.9650(4) 0.2923(2) 0.44565(12) 0.0605(8) Uani 1 1 d .
H34 H 0.8716 0.2549 0.4372 0.073 Uiso 1 1 calc R
C30 C 1.1116(4) 0.4563(3) 0.43933(12) 0.0567(8) Uani 1 1 d .
C39 C 0.7521(5) 0.3631(3) 0.12998(14) 0.0673(10) Uani 1 1 d .
C42 C 0.5861(5) 0.5592(3) 0.15774(14) 0.0630(9) Uani 1 1 d .
C29 C 1.1181(5) 0.5641(3) 0.41927(13) 0.0676(9) Uani 1 1 d D
H29 H 1.2118 0.6007 0.4283 0.081 Uiso 1 1 calc RD
C41 C 0.6143(5) 0.5386(3) 0.10322(14) 0.0742(10) Uani 1 1 d .
H41 H 0.5779 0.5908 0.0751 0.089 Uiso 1 1 calc R
C40 C 0.6946(5) 0.4431(3) 0.08986(14) 0.0749(10) Uani 1 1 d .
H40 H 0.7109 0.4316 0.0528 0.090 Uiso 1 1 calc R
C28 C 0.9914(5) 0.6163(3) 0.38713(14) 0.0661(9) Uani 1 1 d D
N2 N 0.7024(3) 0.92885(19) 0.27377(9) 0.0478(6) Uani 1 1 d .
N1 N 0.6617(3) 0.98208(19) 0.17953(10) 0.0518(6) Uani 1 1 d .
N3 N 0.5407(3) 1.08087(19) 0.25401(10) 0.0473(6) Uani 1 1 d .
N7 N 0.7682(3) 0.3228(2) 0.23385(10) 0.0519(7) Uani 1 1 d .
N6 N 0.7301(3) 0.3416(2) 0.32887(10) 0.0516(6) Uani 1 1 d .
N8 N 0.6367(3) 0.4739(2) 0.25591(10) 0.0500(6) Uani 1 1 d .
C49 C 0.0807(3) 0.5478(2) 0.23570(12) 0.0480(7) Uani 1 1 d .
H49 H 0.0665 0.5590 0.2728 0.058 Uiso 1 1 calc R
C45 C 0.0391(4) 0.6056(2) 0.13991(12) 0.0577(8) Uani 1 1 d .
H45 H -0.0034 0.6564 0.1121 0.069 Uiso 1 1 calc R
C44 C 0.0128(4) 0.6238(2) 0.19542(12) 0.0472(7) Uani 1 1 d .
C46 C 0.1286(4) 0.5117(3) 0.12694(12) 0.0568(8) Uani 1 1 d .
C47 C 0.1946(4) 0.4339(2) 0.16601(13) 0.0568(8) Uani 1 1 d .
H47 H 0.2529 0.3702 0.1564 0.068 Uiso 1 1 calc R
C48 C 0.1700(4) 0.4549(2) 0.22031(12) 0.0477(7) Uani 1 1 d .
C50 C -0.0891(4) 0.7268(2) 0.20920(15) 0.0548(8) Uani 1 1 d .
O13 O -0.1080(3) 0.74118(14) 0.26035(8) 0.0631(6) Uani 1 1 d .
O14 O -0.1452(3) 0.79023(17) 0.17078(9) 0.0815(7) Uani 1 1 d .
O11 O 0.3290(3) 0.29583(17) 0.24924(9) 0.0864(7) Uani 1 1 d .
O12 O 0.2267(4) 0.39467(19) 0.31145(11) 0.0981(8) Uani 1 1 d .
N10 N 0.2449(3) 0.3752(2) 0.26314(12) 0.0611(7) Uani 1 1 d .
N9 N 0.1570(4) 0.4949(3) 0.06792(13) 0.0852(9) Uani 1 1 d .
O9 O 0.1114(4) 0.5691(3) 0.03408(11) 0.1158(10) Uani 1 1 d .
N4 N 0.3406(3) 0.7649(2) 0.25118(13) 0.0646(7) Uani 1 1 d .
O3 O 0.4075(3) 0.67691(19) 0.26902(10) 0.0956(8) Uani 1 1 d .
O8 O 0.7214(3) 0.61699(16) 0.33955(8) 0.0674(6) Uani 1 1 d .
H8O H 0.7697 0.6589 0.3164 0.101 Uiso 1 1 calc R
C43 C 0.6431(4) 0.4794(2) 0.19771(12) 0.0500(7) Uani 1 1 d .
O5 O 0.2176(4) 0.9171(2) 0.47372(10) 0.0985(9) Uani 1 1 d .
N5 N 0.2781(4) 0.8541(3) 0.44172(12) 0.0717(8) Uani 1 1 d .
H7N H 0.833(3) 0.261(2) 0.2387(10) 0.043(8) Uiso 1 1 d .
H36A H 0.577(3) 0.460(2) 0.3622(10) 0.052(8) Uiso 1 1 d .
H11A H 0.571(3) 1.127(2) 0.1435(9) 0.043(8) Uiso 1 1 d .
H36B H 0.641(3) 0.356(2) 0.4044(11) 0.054(8) Uiso 1 1 d .
H14 H 0.769(3) 0.858(2) 0.3873(10) 0.056(8) Uiso 1 1 d .
H17 H 0.415(3) 1.197(2) 0.3419(10) 0.052(8) Uiso 1 1 d .
H15 H 0.656(3) 0.9648(19) 0.4575(11) 0.056(8) Uiso 1 1 d .
H42 H 0.535(3) 0.6235(19) 0.1649(9) 0.034(7) Uiso 1 1 d .
H39 H 0.816(3) 0.300(2) 0.1226(10) 0.048(8) Uiso 1 1 d .
H28 H 0.988(3) 0.6875(14) 0.3732(9) 0.044(8) Uiso 1 1 d D
H11B H 0.684(3) 1.0589(18) 0.1031(10) 0.051(8) Uiso 1 1 d .
O10 O 0.2231(4) 0.4083(3) 0.05716(11) 0.1252(11) Uani 1 1 d .
C32 C 1.2398(5) 0.2954(3) 0.49024(14) 0.0832(11) Uani 1 1 d .
H32 H 1.3296 0.2600 0.5116 0.100 Uiso 1 1 calc R
C33 C 1.0967(5) 0.2400(3) 0.47643(14) 0.0777(10) Uani 1 1 d .
H33 H 1.0930 0.1677 0.4884 0.093 Uiso 1 1 calc R
H2N H 0.772(3) 0.859(2) 0.2688(10) 0.055(8) Uiso 1 1 d .
C31 C 1.2442(4) 0.4003(3) 0.47200(13) 0.0733(10) Uani 1 1 d .
H31 H 1.3378 0.4365 0.4814 0.088 Uiso 1 1 calc R
H6N H 0.809(4) 0.279(2) 0.3335(11) 0.072(10) Uiso 1 1 d .
H1N H 0.739(5) 0.908(3) 0.1704(14) 0.117(12) Uiso 1 1 d .
H3N H 0.475(4) 1.137(2) 0.2330(12) 0.075(10) Uiso 1 1 d .
H8N H 0.608(4) 0.530(2) 0.2749(11) 0.064(9) Uiso 1 1 d .

loop_
_atom_site_aniso_label
_atom_site_aniso_U_11
_atom_site_aniso_U_22
_atom_site_aniso_U_33
_atom_site_aniso_U_23
_atom_site_aniso_U_13
_atom_site_aniso_U_12
C18 0.0412(17) 0.0426(18) 0.0483(19) -0.0017(15) -0.0006(14) -0.0046(14)
C13 0.0452(17) 0.0403(17) 0.0495(19) -0.0102(15) -0.0040(14) -0.0058(14)
C1 0.0436(19) 0.0505(18) 0.0482(18) 0.0008(15) -0.0037(14) -0.0064(15)
C12 0.0407(17) 0.0388(17) 0.057(2) -0.0033(16) -0.0052(15) -0.0049(14)
C15 0.070(2) 0.065(2) 0.047(2) -0.0047(18) -0.0073(17) -0.0120(19)
C14 0.058(2) 0.051(2) 0.052(2) -0.0044(17) -0.0070(16) -0.0081(17)
C10 0.062(2) 0.0482(19) 0.0480(18) -0.0006(15) -0.0058(16) -0.0098(17)
C2 0.052(2) 0.059(2) 0.057(2) -0.0062(16) -0.0040(16) -0.0070(17)
C17 0.057(2) 0.047(2) 0.057(2) -0.0067(17) 0.0007(16) -0.0022(16)
C11 0.052(2) 0.052(2) 0.050(2) -0.0014(16) 0.0009(17) -0.0057(16)
C16 0.073(2) 0.065(2) 0.059(2) -0.0179(18) 0.0019(17) -0.0109(19)
C5 0.073(3) 0.072(2) 0.061(2) -0.0110(19) -0.0097(19) -0.026(2)
C9 0.072(2) 0.064(2) 0.060(2) -0.0051(18) -0.0023(17) -0.0024(18)
C7 0.142(4) 0.071(3) 0.064(3) -0.016(2) -0.011(3) -0.025(3)
C6 0.109(4) 0.092(3) 0.080(3) -0.012(2) -0.015(2) -0.039(3)
C8 0.114(3) 0.063(2) 0.064(2) -0.0197(19) 0.003(2) 0.000(2)
C3 0.055(2) 0.110(3) 0.082(3) -0.027(2) -0.0087(19) -0.009(2)
C4 0.061(3) 0.129(3) 0.094(3) -0.018(3) -0.015(2) -0.033(2)
O1 0.0616(15) 0.0733(15) 0.0730(16) -0.0200(13) 0.0016(11) 0.0006(12)
C19 0.0425(18) 0.0442(18) 0.061(2) -0.0108(16) -0.0029(15) -0.0055(14)
C23 0.057(2) 0.053(2) 0.055(2) -0.0067(17) -0.0060(16) -0.0138(17)
C21 0.0486(18) 0.0409(18) 0.058(2) -0.0163(16) -0.0032(15) -0.0022(15)
C24 0.0502(19) 0.056(2) 0.065(2) -0.0154(17) 0.0013(16) -0.0151(16)
C22 0.0489(19) 0.0430(18) 0.074(2) -0.0030(17) -0.0087(16) -0.0067(14)
C20 0.0452(18) 0.0447(18) 0.0591(19) -0.0081(15) -0.0042(14) -0.0046(15)
C25 0.0470(19) 0.049(2) 0.079(3) -0.018(2) -0.0007(18) -0.0021(15)
O7 0.0617(14) 0.0568(13) 0.0683(15) -0.0123(11) -0.0041(11) 0.0091(10)
O6 0.0966(18) 0.0664(15) 0.0808(17) -0.0262(13) -0.0002(13) 0.0211(13)
O4 0.0914(19) 0.0949(19) 0.0780(17) 0.0136(14) -0.0258(14) -0.0158(16)
O2 0.122(2) 0.0699(16) 0.0662(17) -0.0163(13) 0.0064(15) 0.0120(14)
C37 0.0458(18) 0.0376(18) 0.052(2) -0.0085(16) 0.0051(15) -0.0066(14)
C26 0.054(2) 0.0428(18) 0.0409(17) -0.0103(14) 0.0065(14) -0.0068(15)
C38 0.0533(19) 0.0437(19) 0.054(2) -0.0121(16) 0.0026(15) -0.0072(15)
C27 0.066(2) 0.047(2) 0.0467(18) -0.0129(16) 0.0010(16) -0.0035(18)
C35 0.057(2) 0.053(2) 0.0374(16) -0.0082(15) 0.0076(15) 0.0001(17)
C36 0.061(2) 0.053(2) 0.046(2) -0.0039(18) 0.0074(17) -0.0060(19)
C34 0.063(2) 0.062(2) 0.0541(19) -0.0022(16) 0.0025(17) 0.0011(17)
C30 0.058(2) 0.068(2) 0.0450(19) -0.0125(17) 0.0009(16) -0.0053(19)
C39 0.081(3) 0.063(2) 0.059(2) -0.023(2) 0.0106(19) -0.003(2)
C42 0.073(2) 0.049(2) 0.067(3) -0.007(2) -0.0027(18) -0.0046(19)
C29 0.072(2) 0.071(3) 0.065(2) -0.017(2) -0.0005(19) -0.024(2)
C41 0.098(3) 0.072(3) 0.051(2) 0.0008(18) -0.0035(19) -0.013(2)
C40 0.100(3) 0.078(3) 0.051(2) -0.015(2) 0.0038(19) -0.021(2)
C28 0.090(3) 0.044(2) 0.066(2) -0.0063(19) 0.000(2) -0.014(2)
N2 0.0543(16) 0.0390(15) 0.0489(16) -0.0046(13) -0.0048(12) 0.0029(12)
N1 0.0562(16) 0.0567(16) 0.0416(16) -0.0059(13) -0.0056(12) 0.0029(13)
N3 0.0472(15) 0.0429(15) 0.0504(16) -0.0010(13) -0.0035(12) -0.0003(13)
N7 0.0571(17) 0.0397(16) 0.0587(18) -0.0131(14) 0.0026(13) 0.0025(13)
N6 0.0619(17) 0.0427(15) 0.0501(17) -0.0098(13) -0.0011(13) 0.0011(13)
N8 0.0599(17) 0.0383(16) 0.0524(17) -0.0134(13) 0.0023(12) 0.0007(13)
C49 0.0481(18) 0.0462(18) 0.0503(18) -0.0088(15) 0.0003(14) -0.0059(15)
C45 0.061(2) 0.065(2) 0.047(2) -0.0047(16) -0.0002(15) -0.0070(17)
C44 0.0469(18) 0.0439(18) 0.0507(19) -0.0058(15) 0.0001(14) -0.0038(14)
C46 0.058(2) 0.065(2) 0.048(2) -0.0188(17) 0.0088(16) -0.0046(17)
C47 0.054(2) 0.059(2) 0.060(2) -0.0218(18) 0.0045(16) -0.0052(16)
C48 0.0473(18) 0.0401(18) 0.056(2) -0.0076(15) -0.0004(15) -0.0037(14)
C50 0.059(2) 0.0432(19) 0.062(2) -0.0029(18) -0.0045(17) -0.0028(15)
O13 0.0841(16) 0.0503(13) 0.0528(14) -0.0092(10) 0.0010(11) 0.0072(11)
O14 0.1072(19) 0.0654(15) 0.0645(15) -0.0022(12) -0.0061(13) 0.0287(13)
O11 0.1039(19) 0.0570(15) 0.0958(18) -0.0194(13) -0.0132(14) 0.0266(14)
O12 0.133(2) 0.0908(18) 0.0599(16) -0.0019(14) 0.0002(15) 0.0371(15)
N10 0.0597(17) 0.0501(17) 0.071(2) -0.0067(16) 0.0008(15) 0.0046(14)
N9 0.100(2) 0.102(3) 0.056(2) -0.028(2) 0.0068(18) -0.002(2)
O9 0.171(3) 0.121(2) 0.0531(17) -0.0105(16) 0.0093(17) -0.005(2)
N4 0.0671(19) 0.0488(18) 0.079(2) -0.0173(17) -0.0078(16) 0.0050(14)
O3 0.120(2) 0.0621(16) 0.1026(19) -0.0253(14) -0.0260(15) 0.0380(15)
O8 0.0803(16) 0.0542(14) 0.0654(15) -0.0002(11) -0.0044(12) -0.0014(11)
C43 0.0531(19) 0.0455(19) 0.053(2) -0.0100(16) -0.0013(15) -0.0086(15)
O5 0.145(3) 0.096(2) 0.0618(16) -0.0215(15) -0.0056(16) -0.0307(17)
N5 0.076(2) 0.079(2) 0.064(2) -0.0015(19) -0.0126(17) -0.0310(18)
O10 0.156(3) 0.135(3) 0.087(2) -0.0642(19) -0.0011(18) 0.039(2)
C32 0.073(3) 0.107(3) 0.064(2) -0.005(2) -0.006(2) 0.017(2)
C33 0.083(3) 0.073(2) 0.070(2) 0.0040(19) 0.007(2) 0.010(2)
C31 0.066(2) 0.093(3) 0.063(2) -0.015(2) -0.0024(19) -0.010(2)

loop_
_atom_type_symbol
_atom_type_description
_atom_type_scat_dispersion_real
_atom_type_scat_dispersion_imag
_atom_type_scat_source
C C 0.0033 0.0016 'International Tables Vol C Tables 4.2.6.8 and 6.1.1.4'
H H 0.0000 0.0000 'International Tables Vol C Tables 4.2.6.8 and 6.1.1.4'
N N 0.0061 0.0033 'International Tables Vol C Tables 4.2.6.8 and 6.1.1.4'
O O 0.0106 0.0060 'International Tables Vol C Tables 4.2.6.8 and 6.1.1.4'

loop_
_geom_angle_atom_site_label_1
_geom_angle_atom_site_label_2
_geom_angle_atom_site_label_3
_geom_angle
C13 C18 C17 121.9(3)
C13 C18 N3 106.8(2)
C17 C18 N3 131.3(3)
C18 C13 C14 122.4(3)
C18 C13 N2 107.3(2)
C14 C13 N2 130.3(3)
C2 C1 C10 119.0(3)
C2 C1 C11 119.5(3)
C10 C1 C11 121.5(3)
N1 C12 N2 123.1(3)
N1 C12 N3 127.6(3)
N2 C12 N3 109.3(3)
C14 C15 C16 121.5(3)
C15 C14 C13 116.0(3)
C5 C10 C9 118.3(3)
C5 C10 C1 119.2(3)
C9 C10 C1 122.5(3)
C1 C2 O1 118.3(3)
C1 C2 C3 121.7(3)
O1 C2 C3 120.0(3)
C16 C17 C18 115.7(3)
N1 C11 C1 113.4(2)
C17 C16 C15 122.5(3)
C10 C5 C4 118.8(3)
C10 C5 C6 119.2(3)
C4 C5 C6 122.0(4)
C8 C9 C10 120.6(3)
C6 C7 C8 121.3(4)
C7 C6 C5 120.3(4)
C7 C8 C9 120.4(4)
C4 C3 C2 119.9(3)
C3 C4 C5 121.4(3)
C20 C19 C24 119.3(3)
C20 C19 C25 121.7(3)
C24 C19 C25 119.1(3)
C22 C23 C24 122.4(3)
C22 C23 N5 118.6(3)
C24 C23 N5 119.1(3)
C22 C21 C20 122.8(3)
C22 C21 N4 118.0(3)
C20 C21 N4 119.2(3)
C23 C24 C19 119.8(3)
C23 C22 C21 116.8(3)
C21 C20 C19 119.0(3)
O6 C25 O7 125.3(3)
O6 C25 C19 115.7(3)
O7 C25 C19 119.1(3)
N6 C37 N8 127.4(3)
N6 C37 N7 123.8(3)
N8 C37 N7 108.8(3)
C27 C26 C35 119.6(3)
C27 C26 C36 118.9(3)
C35 C26 C36 121.4(3)
C43 C38 C39 120.7(3)
C43 C38 N7 107.3(3)
C39 C38 N7 132.0(3)
C26 C27 O8 120.0(3)
C26 C27 C28 120.8(3)
O8 C27 C28 119.1(3)
C34 C35 C30 117.6(3)
C34 C35 C26 123.4(3)
C30 C35 C26 119.0(3)
N6 C36 C26 111.9(2)
C33 C34 C35 122.0(3)
C29 C30 C31 122.1(3)
C29 C30 C35 118.8(3)
C31 C30 C35 119.1(3)
C38 C39 C40 117.2(3)
C43 C42 C41 117.0(3)
C28 C29 C30 121.4(3)
C40 C41 C42 121.2(3)
C41 C40 C39 121.8(3)
C29 C28 C27 120.3(3)
C12 N2 C13 108.5(2)
C12 N1 C11 124.1(3)
C12 N3 C18 108.0(2)
C37 N7 C38 109.0(3)
C37 N6 C36 124.3(3)
C37 N8 C43 108.7(2)
C44 C49 C48 119.3(3)
C46 C45 C44 119.2(3)
C49 C44 C45 119.0(3)
C49 C44 C50 122.3(3)
C45 C44 C50 118.7(3)
C47 C46 C45 123.1(3)
C47 C46 N9 118.7(3)
C45 C46 N9 118.2(3)
C46 C47 C48 116.4(3)
C47 C48 C49 122.8(3)
C47 C48 N10 118.0(3)
C49 C48 N10 119.2(3)
O14 C50 O13 125.1(3)
O14 C50 C44 118.1(3)
O13 C50 C44 116.7(3)
O11 N10 O12 122.8(3)
O11 N10 C48 118.9(3)
O12 N10 C48 118.2(3)
O10 N9 O9 125.3(3)
O10 N9 C46 117.5(3)
O9 N9 C46 117.2(3)
O2 N4 O3 123.5(3)
O2 N4 C21 118.4(3)
O3 N4 C21 118.1(3)
C38 C43 C42 122.0(3)
C38 C43 N8 106.2(3)
C42 C43 N8 131.7(3)
O5 N5 O4 124.5(3)
O5 N5 C23 117.7(3)
O4 N5 C23 117.8(3)
C31 C32 C33 119.2(3)
C34 C33 C32 120.2(3)
C32 C31 C30 122.0(3)

loop_
_geom_bond_atom_site_label_1
_geom_bond_atom_site_label_2
_geom_bond_distance
C18 C13 1.382(4)
C18 C17 1.389(4)
C18 N3 1.406(3)
C13 C14 1.388(4)
C13 N2 1.400(3)
C1 C2 1.369(4)
C1 C10 1.436(4)
C1 C11 1.501(4)
C12 N1 1.327(3)
C12 N2 1.342(3)
C12 N3 1.359(3)
C15 C14 1.386(4)
C15 C16 1.390(4)
C10 C5 1.401(4)
C10 C9 1.424(4)
C2 O1 1.384(3)
C2 C3 1.390(4)
C17 C16 1.386(4)
C11 N1 1.466(4)
C5 C4 1.414(5)
C5 C6 1.427(5)
C9 C8 1.374(4)
C7 C6 1.354(5)
C7 C8 1.373(5)
C3 C4 1.354(5)
C19 C20 1.387(4)
C19 C24 1.388(4)
C19 C25 1.512(4)
C23 C22 1.374(4)
C23 C24 1.378(4)
C23 N5 1.473(4)
C21 C22 1.382(4)
C21 C20 1.382(4)
C21 N4 1.465(4)
C25 O6 1.245(3)
C25 O7 1.264(4)
O4 N5 1.234(3)
O2 N4 1.219(3)
C37 N6 1.323(3)
C37 N8 1.342(3)
C37 N7 1.343(3)
C26 C27 1.360(4)
C26 C35 1.429(4)
C26 C36 1.501(4)
C38 C43 1.376(4)
C38 C39 1.382(4)
C38 N7 1.388(4)
C27 O8 1.376(3)
C27 C28 1.414(4)
C35 C34 1.410(4)
C35 C30 1.425(4)
C36 N6 1.468(3)
C34 C33 1.360(4)
C30 C29 1.399(4)
C30 C31 1.407(4)
C39 C40 1.382(5)
C42 C43 1.377(4)
C42 C41 1.383(4)
C29 C28 1.351(4)
C41 C40 1.369(4)
N8 C43 1.409(3)
C49 C44 1.381(4)
C49 C48 1.381(3)
C45 C46 1.373(4)
C45 C44 1.397(4)
C44 C50 1.514(4)
C46 C47 1.370(4)
C46 N9 1.477(4)
C47 C48 1.378(4)
C48 N10 1.466(4)
C50 O14 1.230(3)
C50 O13 1.278(3)
O11 N10 1.210(3)
O12 N10 1.227(3)
N9 O10 1.214(3)
N9 O9 1.215(4)
N4 O3 1.224(3)
O5 N5 1.220(3)
C32 C31 1.353(4)
C32 C33 1.418(5)
